data_8000435
loop_
_publ_author_name
'Sun, Huili'
'Ding, Riqing'
'Lv, Shanling'
'Zhou, Shasha'
'Guo, Sidan'
'Qian, Zhaosheng'
'Feng, Hui'

_publ_section_title
;
 Clustering-Triggered Ultralong Room-Temperature Phosphorescence of
 Organic Crystals through Halogen-Mediated Molecular Assembly.
;
_journal_issue 13
_journal_name_full 'The journal of physical chemistry letters'
_journal_page_first 4962
_journal_page_last 4969
_journal_paper_doi 10.1021/acs.jpclett.0c01272
_journal_volume 11
_journal_year 2020
_chemical_formula_moiety 'C19 H14 Br N'
_chemical_formula_sum 'C19 H14 Br N'
_chemical_formula_weight 336.22
_chemical_name_common 9-(4-bromobenzyl)-9H-carbazole
_chemical_name_systematic 9-(4-bromobenzyl)-9H-carbazole
_space_group_crystal_system orthorhombic
_space_group_IT_number 19
_space_group_name_Hall 'P 2ac 2ab'
_space_group_name_H-M_alt 'P 21 21 21'
_atom_sites_solution_hydrogens geom
_atom_sites_solution_primary direct
_audit_creation_date 2019-09-01
_audit_creation_method
;
Olex2 1.2
(compiled 2018.05.29 svn.r3508 for OlexSys, GUI svn.r5506)
;
_cell_angle_alpha 90
_cell_angle_beta 90
_cell_angle_gamma 90
_cell_formula_units_Z 4
_cell_length_a 5.5364(6)
_cell_length_b 13.6786(14)
_cell_length_c 19.513(2)
_cell_measurement_reflns_used 7416
_cell_measurement_temperature 273(2)
_cell_measurement_theta_max 26.424
_cell_measurement_theta_min 2.564
_cell_volume 1477.7(3)
_computing_cell_refinement 'SAINT V8.38A (?, 2016)'
_computing_data_reduction 'SAINT V8.38A (?, 2016)'
_computing_molecular_graphics 'Olex2 (Dolomanov et al., 2009)'
_computing_publication_material 'Olex2 (Dolomanov et al., 2009)'
_computing_structure_refinement 'XL (Sheldrick, 2008)'
_computing_structure_solution 'XS (Sheldrick, 2008)'
_diffrn_ambient_temperature 273.15
_diffrn_measured_fraction_theta_full 0.997
_diffrn_measured_fraction_theta_max 0.996
_diffrn_measurement_device_type 'CCD area detector'
_diffrn_measurement_method 'phi and omega scans'
_diffrn_radiation_type MoK\a
_diffrn_radiation_wavelength 0.71073
_diffrn_reflns_av_R_equivalents 0.0335
_diffrn_reflns_av_unetI/netI 0.0431
_diffrn_reflns_Laue_measured_fraction_full 0.997
_diffrn_reflns_Laue_measured_fraction_max 0.996
_diffrn_reflns_limit_h_max 7
_diffrn_reflns_limit_h_min -7
_diffrn_reflns_limit_k_max 17
_diffrn_reflns_limit_k_min -17
_diffrn_reflns_limit_l_max 25
_diffrn_reflns_limit_l_min -25
_diffrn_reflns_number 15866
_diffrn_reflns_point_group_measured_fraction_full 0.992
_diffrn_reflns_point_group_measured_fraction_max 0.990
_diffrn_reflns_theta_full 25.242
_diffrn_reflns_theta_max 27.486
_diffrn_reflns_theta_min 2.564
_exptl_absorpt_coefficient_mu 2.774
_exptl_absorpt_correction_T_max 0.7456
_exptl_absorpt_correction_T_min 0.4957
_exptl_absorpt_correction_type multi-scan
_exptl_absorpt_process_details
;
SADABS-2016/2 (Bruker,2016/2) was used for absorption correction.
wR2(int) was 0.1065 before and 0.0693 after correction.
The Ratio of minimum to maximum transmission is 0.6648.
The \l/2 correction factor is Not present.
;
_exptl_crystal_colour colorless
_exptl_crystal_density_diffrn 1.511
_exptl_crystal_description colorless
_exptl_crystal_F_000 680
_refine_diff_density_max 0.251
_refine_diff_density_min -0.474
_refine_diff_density_rms 0.047
_refine_ls_abs_structure_details
;
 Flack x determined using 907 quotients [(I+)-(I-)]/[(I+)+(I-)]
 (Parsons, Flack and Wagner, Acta Cryst. B69 (2013) 249-259).
;
_refine_ls_abs_structure_Flack 0.010(6)
_refine_ls_extinction_method none
_refine_ls_goodness_of_fit_ref 1.021
_refine_ls_hydrogen_treatment constr
_refine_ls_matrix_type full
_refine_ls_number_parameters 190
_refine_ls_number_reflns 3357
_refine_ls_number_restraints 0
_refine_ls_restrained_S_all 1.021
_refine_ls_R_factor_all 0.0457
_refine_ls_R_factor_gt 0.0312
_refine_ls_shift/su_max 0.001
_refine_ls_shift/su_mean 0.000
_refine_ls_structure_factor_coef Fsqd
_refine_ls_weighting_details 'w=1/[\s^2^(Fo^2^)+(0.0324P)^2^+0.1274P] where P=(Fo^2^+2Fc^2^)/3'
_refine_ls_weighting_scheme calc
_refine_ls_wR_factor_gt 0.0710
_refine_ls_wR_factor_ref 0.0766
_reflns_Friedel_coverage 0.701
_reflns_Friedel_fraction_full 0.984
_reflns_Friedel_fraction_max 0.982
_reflns_number_gt 2710
_reflns_number_total 3357
_reflns_threshold_expression 'I > 2\s(I)'
_cod_data_source_file jz0c01272_si_002.cif
_cod_data_source_block 9-(4-bromobenzyl)-9H-carbazole
_cod_depositor_comments 'Adding full bibliography for 8000434--8000435.cif.'
_cod_database_code 8000435
_shelx_shelxl_version_number 2014/7
_shelx_space_group_comment
;
The symmetry employed for this shelxl refinement is uniquely defined
by the following loop, which should always be used as a source of
symmetry information in preference to the above space-group names.
They are only intended as comments.
;
_olex2_refinement_description
;
1. Fixed Uiso
 At 1.2 times of:
  All C(H) groups, All C(H,H) groups
2.a Secondary CH2 refined with riding coordinates:
 C13(H13A,H13B)
2.b Aromatic/amide H refined with riding coordinates:
 C11(H11), C8(H8), C9(H9), C5(H5), C15(H15), C4(H4), C16(H16), C19(H19),
 C3(H3), C10(H10), C18(H18), C2(H2)
;
_olex2_submission_special_instructions 'No special instructions were received'

loop_
_space_group_symop_operation_xyz
'x, y, z'
'-x+1/2, -y, z+1/2'
'x+1/2, -y+1/2, -z'
'-x, y+1/2, -z+1/2'

loop_
_atom_site_label
_atom_site_type_symbol
_atom_site_fract_x
_atom_site_fract_y
_atom_site_fract_z
_atom_site_U_iso_or_equiv
_atom_site_adp_type
_atom_site_occupancy
_atom_site_site_symmetry_order
_atom_site_calc_flag
_atom_site_refinement_flags_posn
_atom_site_refinement_flags_adp
_atom_site_refinement_flags_occupancy
_atom_site_disorder_assembly
_atom_site_disorder_group
Br1 Br -0.66579(10) -0.51260(3) -0.01237(2) 0.07706(18) Uani 1 1 d . . . . .
C1 C -0.6014(5) -0.8209(2) 0.30150(15) 0.0367(6) Uani 1 1 d . . . . .
C11 C -0.8350(6) -1.0043(2) 0.18566(16) 0.0479(7) Uani 1 1 d . . . . .
H11 H -0.7457 -1.0079 0.1454 0.057 Uiso 1 1 calc R . . . .
C17 C -0.5892(6) -0.6166(2) 0.04906(16) 0.0468(7) Uani 1 1 d . . . . .
C6 C -0.7986(5) -0.8576(2) 0.33955(14) 0.0358(6) Uani 1 1 d . . . . .
C12 C -0.7774(5) -0.9372(2) 0.23638(15) 0.0385(6) Uani 1 1 d . . . . .
N1 N -0.5925(4) -0.86835(19) 0.23878(13) 0.0396(6) Uani 1 1 d . . . . .
C14 C -0.4781(5) -0.7672(2) 0.13815(15) 0.0388(6) Uani 1 1 d . . . . .
C8 C -1.1081(5) -0.9941(2) 0.30739(17) 0.0470(7) Uani 1 1 d . . . . .
H8 H -1.2002 -0.9904 0.3472 0.056 Uiso 1 1 calc R . . . .
C9 C -1.1641(7) -1.0605(2) 0.25724(18) 0.0556(8) Uani 1 1 d . . . . .
H9 H -1.2937 -1.1028 0.2636 0.067 Uiso 1 1 calc R . . . .
C5 C -0.8429(7) -0.8217(2) 0.40514(15) 0.0465(7) Uani 1 1 d . . . . .
H5 H -0.9727 -0.8448 0.4307 0.056 Uiso 1 1 calc R . . . .
C15 C -0.3308(6) -0.6859(3) 0.13288(17) 0.0513(8) Uani 1 1 d . . . . .
H15 H -0.1931 -0.6820 0.1600 0.062 Uiso 1 1 calc R . . . .
C4 C -0.6900(8) -0.7511(2) 0.43150(17) 0.0547(8) Uani 1 1 d . . . . .
H4 H -0.7172 -0.7266 0.4753 0.066 Uiso 1 1 calc R . . . .
C16 C -0.3829(7) -0.6102(3) 0.08827(17) 0.0556(8) Uani 1 1 d . . . . .
H16 H -0.2811 -0.5564 0.0848 0.067 Uiso 1 1 calc R . . . .
C7 C -0.9112(5) -0.9320(2) 0.29790(15) 0.0374(6) Uani 1 1 d . . . . .
C19 C -0.6854(6) -0.7701(3) 0.09820(16) 0.0473(7) Uani 1 1 d . . . . .
H19 H -0.7888 -0.8235 0.1016 0.057 Uiso 1 1 calc R . . . .
C3 C -0.4968(7) -0.7163(3) 0.39345(18) 0.0537(8) Uani 1 1 d . . . . .
H3 H -0.3962 -0.6691 0.4125 0.064 Uiso 1 1 calc R . . . .
C10 C -1.0299(6) -1.0657(2) 0.19697(19) 0.0540(8) Uani 1 1 d . . . . .
H10 H -1.0719 -1.1113 0.1637 0.065 Uiso 1 1 calc R . . . .
C13 C -0.4150(5) -0.8510(3) 0.18527(17) 0.0464(7) Uani 1 1 d . . . . .
H13A H -0.3979 -0.9100 0.1582 0.056 Uiso 1 1 calc R . . . .
H13B H -0.2601 -0.8376 0.2065 0.056 Uiso 1 1 calc R . . . .
C18 C -0.7410(6) -0.6950(3) 0.05329(17) 0.0502(8) Uani 1 1 d . . . . .
H18 H -0.8796 -0.6979 0.0264 0.060 Uiso 1 1 calc R . . . .
C2 C -0.4493(6) -0.7499(2) 0.32773(17) 0.0470(8) Uani 1 1 d . . . . .
H2 H -0.3204 -0.7257 0.3023 0.056 Uiso 1 1 calc R . . . .

loop_
_atom_site_aniso_label
_atom_site_aniso_U_11
_atom_site_aniso_U_22
_atom_site_aniso_U_33
_atom_site_aniso_U_23
_atom_site_aniso_U_13
_atom_site_aniso_U_12
Br1 0.1144(4) 0.0617(2) 0.0551(2) 0.01674(17) 0.0017(2) 0.0133(2)
C1 0.0371(13) 0.0385(14) 0.0346(15) 0.0044(11) -0.0036(12) 0.0042(12)
C11 0.0574(17) 0.0450(16) 0.0412(16) -0.0041(13) -0.0038(14) 0.0114(18)
C17 0.0614(19) 0.0460(16) 0.0330(16) -0.0014(13) 0.0058(14) 0.0087(15)
C6 0.0380(13) 0.0377(13) 0.0318(14) 0.0062(11) -0.0026(12) 0.0015(13)
C12 0.0387(15) 0.0394(15) 0.0376(16) 0.0046(12) -0.0049(12) 0.0064(13)
N1 0.0385(12) 0.0453(13) 0.0349(13) 0.0013(10) 0.0044(10) 0.0018(11)
C14 0.0335(14) 0.0503(16) 0.0327(15) -0.0013(12) 0.0057(12) 0.0029(14)
C8 0.0455(15) 0.0487(17) 0.0468(17) 0.0115(14) -0.0028(13) -0.0058(15)
C9 0.0569(17) 0.0446(16) 0.065(2) 0.0095(15) -0.0165(19) -0.0074(18)
C5 0.0543(18) 0.0506(17) 0.0346(16) 0.0056(12) 0.0015(15) 0.0007(17)
C15 0.0448(16) 0.0636(19) 0.0456(18) 0.0003(14) -0.0039(16) -0.0044(19)
C4 0.077(2) 0.0530(18) 0.0341(16) -0.0035(13) -0.0021(17) -0.0031(19)
C16 0.064(2) 0.0525(18) 0.050(2) 0.0018(15) 0.0026(17) -0.0155(17)
C7 0.0395(14) 0.0378(14) 0.0350(15) 0.0054(12) -0.0026(12) 0.0021(12)
C19 0.0401(15) 0.0515(17) 0.0504(19) 0.0035(14) -0.0012(15) -0.0035(16)
C3 0.067(2) 0.0469(18) 0.047(2) 0.0008(15) -0.0158(17) -0.0083(18)
C10 0.065(2) 0.0393(16) 0.057(2) -0.0049(15) -0.0188(18) 0.0031(17)
C13 0.0375(14) 0.0587(19) 0.0431(18) 0.0042(15) 0.0062(12) 0.0092(14)
C18 0.0469(18) 0.061(2) 0.0424(18) 0.0030(15) -0.0060(13) 0.0022(16)
C2 0.0449(16) 0.0495(18) 0.0467(18) 0.0098(14) -0.0066(14) -0.0056(14)

loop_
_atom_type_symbol
_atom_type_description
_atom_type_scat_dispersion_real
_atom_type_scat_dispersion_imag
_atom_type_scat_source
C C 0.0033 0.0016 'International Tables Vol C Tables 4.2.6.8 and 6.1.1.4'
H H 0.0000 0.0000 'International Tables Vol C Tables 4.2.6.8 and 6.1.1.4'
Br Br -0.2901 2.4595 'International Tables Vol C Tables 4.2.6.8 and 6.1.1.4'
N N 0.0061 0.0033 'International Tables Vol C Tables 4.2.6.8 and 6.1.1.4'

loop_
_geom_angle_atom_site_label_1
_geom_angle_atom_site_label_2
_geom_angle_atom_site_label_3
_geom_angle
_geom_angle_site_symmetry_1
_geom_angle_site_symmetry_3
_geom_angle_publ_flag
N1 C1 C6 108.9(2) . . ?
C2 C1 C6 121.7(3) . . ?
C2 C1 N1 129.3(3) . . ?
C10 C11 C12 117.8(3) . . ?
C16 C17 Br1 119.1(3) . . ?
C18 C17 Br1 119.1(2) . . ?
C18 C17 C16 121.8(3) . . ?
C1 C6 C7 106.8(3) . . ?
C5 C6 C1 119.6(3) . . ?
C5 C6 C7 133.6(3) . . ?
C11 C12 N1 129.8(3) . . ?
C11 C12 C7 121.3(3) . . ?
N1 C12 C7 108.8(3) . . ?
C1 N1 C12 108.7(2) . . ?
C1 N1 C13 125.5(3) . . ?
C12 N1 C13 125.7(3) . . ?
C15 C14 C19 117.9(3) . . ?
C15 C14 C13 121.3(3) . . ?
C19 C14 C13 120.8(3) . . ?
C9 C8 C7 119.1(3) . . ?
C8 C9 C10 121.0(3) . . ?
C4 C5 C6 118.7(3) . . ?
C16 C15 C14 121.7(3) . . ?
C5 C4 C3 120.8(3) . . ?
C17 C16 C15 118.4(3) . . ?
C12 C7 C6 106.7(2) . . ?
C8 C7 C6 133.8(3) . . ?
C8 C7 C12 119.5(3) . . ?
C18 C19 C14 121.2(3) . . ?
C4 C3 C2 121.8(3) . . ?
C11 C10 C9 121.3(3) . . ?
N1 C13 C14 113.9(2) . . ?
C17 C18 C19 119.0(3) . . ?
C1 C2 C3 117.3(3) . . ?

loop_
_geom_bond_atom_site_label_1
_geom_bond_atom_site_label_2
_geom_bond_distance
_geom_bond_site_symmetry_2
_geom_bond_publ_flag
Br1 C17 1.908(3) . ?
C1 C6 1.413(4) . ?
C1 N1 1.386(4) . ?
C1 C2 1.383(4) . ?
C11 C12 1.387(4) . ?
C11 C10 1.385(5) . ?
C17 C16 1.377(5) . ?
C17 C18 1.365(5) . ?
C6 C5 1.393(4) . ?
C6 C7 1.444(4) . ?
C12 N1 1.392(4) . ?
C12 C7 1.412(4) . ?
N1 C13 1.454(4) . ?
C14 C15 1.383(5) . ?
C14 C19 1.388(4) . ?
C14 C13 1.510(4) . ?
C8 C9 1.371(5) . ?
C8 C7 1.394(4) . ?
C9 C10 1.393(5) . ?
C5 C4 1.384(5) . ?
C15 C16 1.383(5) . ?
C4 C3 1.386(5) . ?
C19 C18 1.385(5) . ?
C3 C2 1.388(5) . ?
